data_7205477
loop_
_publ_author_name
'Wang, Curtis Y.'
'Wilseck, Zachary M.'
'Supkowski, Ronald M.'
'LaDuca, Robert L.'

_publ_section_title
;
 Metal and ligand binding mode dependent topologies in phthalate
 coordination polymers with bis(4-pyridylformyl)piperazine co-ligands
;
_journal_issue 5
_journal_name_full CrystEngComm
_journal_page_first 1391
_journal_paper_doi 10.1039/c0ce00632g
_journal_volume 13
_journal_year 2011
_chemical_formula_sum 'C32 H28 Cd2 N4 O12'
_chemical_formula_weight 885.38
_chemical_name_systematic
;
?
;
_space_group_IT_number 14
_symmetry_cell_setting monoclinic
_symmetry_space_group_name_Hall '-P 2yn'
_symmetry_space_group_name_H-M 'P 1 21/n 1'
_atom_sites_solution_hydrogens geom
_atom_sites_solution_primary direct
_atom_sites_solution_secondary difmap
_audit_creation_method SHELXL-97
_audit_update_record
;
2010-07-01 # Formatted by publCIF
;
_cell_angle_alpha 90.00
_cell_angle_beta 105.268(1)
_cell_angle_gamma 90.00
_cell_formula_units_Z 2
_cell_length_a 6.9659(7)
_cell_length_b 29.074(3)
_cell_length_c 7.8570(8)
_cell_measurement_reflns_used 7173
_cell_measurement_temperature 173(2)
_cell_measurement_theta_max 25.28
_cell_measurement_theta_min 2.78
_cell_volume 1535.1(3)
_computing_cell_refinement 'Bruker SAINT'
_computing_data_collection 'Bruker APEX2'
_computing_data_reduction 'Bruker SAINT'
_computing_molecular_graphics 'Bruker SHELXTL'
_computing_publication_material 'Bruker SHELXTL'
_computing_structure_refinement 'SHELXL-97 (Sheldrick, 2008)'
_computing_structure_solution 'SHELXS-97 (Sheldrick, 2008)'
_diffrn_ambient_temperature 173(2)
_diffrn_measured_fraction_theta_full 0.996
_diffrn_measured_fraction_theta_max 0.993
_diffrn_measurement_device_type 'Bruker APEX-II CCD'
_diffrn_measurement_method '\f and \w scans'
_diffrn_radiation_monochromator graphite
_diffrn_radiation_source 'fine-focus sealed tube'
_diffrn_radiation_type MoK\a
_diffrn_radiation_wavelength 0.71073
_diffrn_reflns_av_R_equivalents 0.0398
_diffrn_reflns_av_sigmaI/netI 0.0424
_diffrn_reflns_limit_h_max 8
_diffrn_reflns_limit_h_min -8
_diffrn_reflns_limit_k_max 34
_diffrn_reflns_limit_k_min -34
_diffrn_reflns_limit_l_max 9
_diffrn_reflns_limit_l_min -9
_diffrn_reflns_number 9278
_diffrn_reflns_theta_full 25.00
_diffrn_reflns_theta_max 25.28
_diffrn_reflns_theta_min 2.78
_exptl_absorpt_coefficient_mu 1.461
_exptl_absorpt_correction_T_max 0.8535
_exptl_absorpt_correction_T_min 0.6326
_exptl_absorpt_correction_type multi-scan
_exptl_absorpt_process_details SADABS
_exptl_crystal_colour colourless
_exptl_crystal_density_diffrn 1.915
_exptl_crystal_density_method 'not measured'
_exptl_crystal_description block
_exptl_crystal_F_000 880
_exptl_crystal_size_max 0.34
_exptl_crystal_size_mid 0.15
_exptl_crystal_size_min 0.11
_refine_diff_density_max 0.830
_refine_diff_density_min -1.212
_refine_diff_density_rms 0.101
_refine_ls_extinction_method none
_refine_ls_goodness_of_fit_ref 1.111
_refine_ls_hydrogen_treatment mixed
_refine_ls_matrix_type full
_refine_ls_number_parameters 232
_refine_ls_number_reflns 2780
_refine_ls_number_restraints 3
_refine_ls_restrained_S_all 1.110
_refine_ls_R_factor_all 0.0380
_refine_ls_R_factor_gt 0.0367
_refine_ls_shift/su_max 0.001
_refine_ls_shift/su_mean 0.000
_refine_ls_structure_factor_coef Fsqd
_refine_ls_weighting_details 'calc w=1/[\s^2^(Fo^2^)+(0.0525P)^2^+1.3915P] where P=(Fo^2^+2Fc^2^)/3'
_refine_ls_weighting_scheme calc
_refine_ls_wR_factor_gt 0.1003
_refine_ls_wR_factor_ref 0.1015
_reflns_number_gt 2615
_reflns_number_total 2780
_reflns_threshold_expression >2sigma(I)
_cod_data_source_file C0CE00632G.TXT
_cod_data_source_block p21n
_cod_depositor_comments
;
The following automatic conversions were performed:
'_symmetry_cell_setting' value 'Monoclinic' changed to 'monoclinic'
according to '/home/saulius/struct/CIF-dictionaries/cif_core.dic'
dictionary named 'cif_core.dic' version 2.4.1 from 2010-06-29.

Automatic conversion script
Id: cif_fix_enum 1555 2011-01-17 13:19:09Z saulius 
;
_cod_original_sg_symbol_H-M P2(1)/n
_cod_database_code 7205477

loop_
_symmetry_equiv_pos_as_xyz
'x, y, z'
'-x+1/2, y+1/2, -z+1/2'
'-x, -y, -z'
'x-1/2, -y-1/2, z-1/2'

loop_
_atom_site_label
_atom_site_type_symbol
_atom_site_fract_x
_atom_site_fract_y
_atom_site_fract_z
_atom_site_U_iso_or_equiv
_atom_site_adp_type
_atom_site_occupancy
_atom_site_symmetry_multiplicity
_atom_site_calc_flag
_atom_site_refinement_flags
_atom_site_disorder_assembly
_atom_site_disorder_group
Cd1 Cd 0.48674(4) 0.235539(8) 0.86846(3) 0.03211(14) Uani 1 1 d . . .
O1 O 0.8709(4) 0.03358(9) 1.3043(4) 0.0484(7) Uani 1 1 d . . .
O2 O -0.1347(4) 0.21016(9) 0.5277(3) 0.0388(6) Uani 1 1 d . . .
O3 O 0.0296(4) 0.20564(9) 1.1959(3) 0.0385(6) Uani 1 1 d . . .
O4 O 0.1523(4) 0.22927(8) 0.7104(4) 0.0391(6) Uani 1 1 d . . .
O5 O -0.1550(4) 0.23244(7) 0.9358(3) 0.0355(6) Uani 1 1 d . . .
O6 O 0.5044(4) 0.19064(10) 0.6126(3) 0.0373(6) Uani 1 1 d D . .
H6A H 0.423(5) 0.2096(12) 0.549(5) 0.045 Uiso 1 1 d D . .
H6B H 0.619(3) 0.1974(14) 0.604(5) 0.045 Uiso 1 1 d D . .
N1 N 0.5793(5) 0.01406(10) 1.3615(4) 0.0384(7) Uani 1 1 d . . .
N2 N 0.4997(4) 0.16633(10) 1.0135(4) 0.0344(6) Uani 1 1 d . . .
C1 C 0.6646(6) -0.02590(12) 1.4692(5) 0.0411(8) Uani 1 1 d . . .
H1A H 0.8092 -0.0277 1.4795 0.049 Uiso 1 1 calc R . .
H1B H 0.6018 -0.0544 1.4117 0.049 Uiso 1 1 calc R . .
C2 C 0.5936(6) 0.12420(13) 1.2837(5) 0.0406(8) Uani 1 1 d . . .
H2 H 0.6221 0.1243 1.4088 0.049 Uiso 1 1 calc R . .
C3 C 0.0162(6) 0.07643(13) 0.9482(5) 0.0408(8) Uani 1 1 d . . .
H3 H 0.0237 0.0482 1.0103 0.049 Uiso 1 1 calc R . .
C4 C 0.6949(6) 0.04139(12) 1.2915(5) 0.0365(8) Uani 1 1 d . . .
C5 C 0.5473(6) 0.08493(12) 1.0108(5) 0.0380(8) Uani 1 1 d . . .
H5 H 0.5432 0.0574 0.9449 0.046 Uiso 1 1 calc R . .
C6 C 0.4985(5) 0.12659(12) 0.9260(5) 0.0376(8) Uani 1 1 d . . .
H6 H 0.4626 0.1272 0.8006 0.045 Uiso 1 1 calc R . .
C7 C 0.6025(5) 0.08392(12) 1.1939(5) 0.0348(7) Uani 1 1 d . . .
C8 C 0.0065(5) 0.11765(12) 1.0336(5) 0.0365(8) Uani 1 1 d . . .
H8 H 0.0087 0.1175 1.1550 0.044 Uiso 1 1 calc R . .
C9 C 0.5424(6) 0.16464(13) 1.1893(5) 0.0408(9) Uani 1 1 d . . .
H9 H 0.5375 0.1923 1.2523 0.049 Uiso 1 1 calc R . .
C10 C 0.0147(6) 0.07658(12) 0.7712(5) 0.0399(8) Uani 1 1 d . . .
H10 H 0.0175 0.0483 0.7112 0.048 Uiso 1 1 calc R . .
C11 C 0.3696(5) 0.02174(13) 1.3490(5) 0.0397(8) Uani 1 1 d . . .
H11A H 0.2903 -0.0042 1.2851 0.048 Uiso 1 1 calc R . .
H11B H 0.3248 0.0503 1.2813 0.048 Uiso 1 1 calc R . .
C12 C -0.0063(5) 0.15928(12) 0.9436(5) 0.0328(7) Uani 1 1 d . . .
C13 C 0.0093(5) 0.11768(13) 0.6818(5) 0.0365(8) Uani 1 1 d . . .
H13 H 0.0123 0.1175 0.5616 0.044 Uiso 1 1 calc R . .
C14 C -0.0007(5) 0.15944(11) 0.7668(4) 0.0320(7) Uani 1 1 d . . .
C15 C 0.0055(5) 0.20327(13) 0.6654(5) 0.0334(8) Uani 1 1 d . . .
C16 C -0.0450(5) 0.20263(12) 1.0326(5) 0.0320(7) Uani 1 1 d . . .

loop_
_atom_site_aniso_label
_atom_site_aniso_U_11
_atom_site_aniso_U_22
_atom_site_aniso_U_33
_atom_site_aniso_U_23
_atom_site_aniso_U_13
_atom_site_aniso_U_12
Cd1 0.0327(2) 0.0306(2) 0.0333(2) 0.00161(8) 0.00934(13) 0.00078(8)
O1 0.0399(16) 0.0464(15) 0.0629(18) 0.0144(13) 0.0204(13) 0.0076(12)
O2 0.0381(14) 0.0416(14) 0.0342(13) 0.0007(10) 0.0055(11) -0.0022(11)
O3 0.0444(15) 0.0384(14) 0.0319(13) -0.0017(11) 0.0086(11) 0.0047(11)
O4 0.0350(15) 0.0351(13) 0.0478(16) 0.0034(10) 0.0121(12) -0.0034(11)
O5 0.0353(14) 0.0328(13) 0.0396(14) 0.0001(9) 0.0121(11) 0.0020(9)
O6 0.0353(15) 0.0389(15) 0.0378(14) 0.0040(10) 0.0099(12) 0.0028(10)
N1 0.0366(17) 0.0375(16) 0.0431(17) 0.0104(13) 0.0137(13) 0.0062(13)
N2 0.0321(15) 0.0353(15) 0.0360(16) 0.0012(12) 0.0091(12) -0.0004(12)
C1 0.043(2) 0.0350(18) 0.049(2) 0.0098(15) 0.0179(17) 0.0075(15)
C2 0.048(2) 0.0375(19) 0.0349(18) 0.0017(14) 0.0086(16) -0.0019(16)
C3 0.041(2) 0.0334(19) 0.050(2) 0.0037(16) 0.0142(17) 0.0008(15)
C4 0.041(2) 0.0346(18) 0.0351(17) 0.0010(14) 0.0124(15) 0.0013(15)
C5 0.043(2) 0.0325(18) 0.0397(19) 0.0001(14) 0.0131(16) 0.0003(15)
C6 0.039(2) 0.039(2) 0.0341(18) 0.0003(15) 0.0088(14) -0.0025(15)
C7 0.0316(18) 0.0350(18) 0.0395(18) 0.0048(14) 0.0124(15) -0.0006(14)
C8 0.0356(19) 0.0372(19) 0.0377(18) 0.0018(14) 0.0116(15) 0.0004(15)
C9 0.050(2) 0.035(2) 0.038(2) -0.0013(16) 0.0136(16) -0.0017(17)
C10 0.038(2) 0.0330(19) 0.050(2) -0.0049(15) 0.0147(17) -0.0021(15)
C11 0.0345(19) 0.0369(19) 0.047(2) 0.0103(15) 0.0100(16) 0.0013(15)
C12 0.0281(17) 0.0340(18) 0.0358(18) -0.0020(14) 0.0077(14) -0.0027(14)
C13 0.0349(19) 0.039(2) 0.0362(17) -0.0049(15) 0.0103(14) -0.0006(15)
C14 0.0275(17) 0.0318(17) 0.0365(18) 0.0006(14) 0.0080(14) -0.0007(13)
C15 0.0327(19) 0.0360(19) 0.0350(17) -0.0021(14) 0.0150(15) 0.0012(14)
C16 0.0268(17) 0.0332(18) 0.0378(18) 0.0019(14) 0.0119(14) 0.0012(14)

loop_
_atom_type_symbol
_atom_type_description
_atom_type_scat_dispersion_real
_atom_type_scat_dispersion_imag
_atom_type_scat_source
C C 0.0033 0.0016 'International Tables Vol C Tables 4.2.6.8 and 6.1.1.4'
H H 0.0000 0.0000 'International Tables Vol C Tables 4.2.6.8 and 6.1.1.4'
N N 0.0061 0.0033 'International Tables Vol C Tables 4.2.6.8 and 6.1.1.4'
O O 0.0106 0.0060 'International Tables Vol C Tables 4.2.6.8 and 6.1.1.4'
Cd Cd -0.8075 1.2024 'International Tables Vol C Tables 4.2.6.8 and 6.1.1.4'

loop_
_geom_angle_atom_site_label_1
_geom_angle_atom_site_label_2
_geom_angle_atom_site_label_3
_geom_angle
_geom_angle_site_symmetry_1
_geom_angle_site_symmetry_3
_geom_angle_publ_flag
O3 Cd1 N2 165.47(10) 4_665 . ?
O3 Cd1 O2 86.14(9) 4_665 4_666 ?
N2 Cd1 O2 107.55(9) . 4_666 ?
O3 Cd1 O4 90.63(9) 4_665 . ?
N2 Cd1 O4 95.65(9) . . ?
O2 Cd1 O4 83.42(9) 4_666 . ?
O3 Cd1 O5 82.34(9) 4_665 1_655 ?
N2 Cd1 O5 87.44(9) . 1_655 ?
O2 Cd1 O5 114.33(8) 4_666 1_655 ?
O4 Cd1 O5 160.21(10) . 1_655 ?
O3 Cd1 O6 82.29(8) 4_665 . ?
N2 Cd1 O6 86.33(9) . . ?
O2 Cd1 O6 157.28(9) 4_666 . ?
O4 Cd1 O6 77.24(9) . . ?
O5 Cd1 O6 83.48(8) 1_655 . ?
C15 O2 Cd1 105.1(2) . 4_565 ?
C16 O3 Cd1 125.8(2) . 4_566 ?
C15 O4 Cd1 145.7(2) . . ?
C16 O5 Cd1 125.7(2) . 1_455 ?
C4 N1 C11 125.4(3) . . ?
C4 N1 C1 120.5(3) . . ?
C11 N1 C1 114.0(3) . . ?
C9 N2 C6 117.9(3) . . ?
C9 N2 Cd1 120.9(2) . . ?
C6 N2 Cd1 120.3(2) . . ?
N1 C1 C11 109.9(3) . 3_658 ?
C7 C2 C9 119.1(3) . . ?
C8 C3 C10 119.7(3) . . ?
O1 C4 N1 123.4(3) . . ?
O1 C4 C7 118.6(3) . . ?
N1 C4 C7 118.1(3) . . ?
C6 C5 C7 119.0(3) . . ?
N2 C6 C5 122.6(3) . . ?
C2 C7 C5 118.4(3) . . ?
C2 C7 C4 120.5(3) . . ?
C5 C7 C4 120.6(3) . . ?
C3 C8 C12 120.8(3) . . ?
N2 C9 C2 122.7(3) . . ?
C13 C10 C3 120.3(3) . . ?
N1 C11 C1 110.7(3) . 3_658 ?
C8 C12 C14 119.4(3) . . ?
C8 C12 C16 119.3(3) . . ?
C14 C12 C16 121.0(3) . . ?
C10 C13 C14 120.5(3) . . ?
C13 C14 C12 119.3(3) . . ?
C13 C14 C15 118.0(3) . . ?
C12 C14 C15 122.6(3) . . ?
O4 C15 O2 122.4(3) . . ?
O4 C15 C14 119.9(3) . . ?
O2 C15 C14 117.5(3) . . ?
O3 C16 O5 126.0(3) . . ?
O3 C16 C12 117.3(3) . . ?
O5 C16 C12 116.7(3) . . ?

loop_
_geom_bond_atom_site_label_1
_geom_bond_atom_site_label_2
_geom_bond_distance
_geom_bond_site_symmetry_2
_geom_bond_publ_flag
Cd1 O3 2.251(2) 4_665 ?
Cd1 N2 2.303(3) . ?
Cd1 O2 2.309(2) 4_666 ?
Cd1 O4 2.341(3) . ?
Cd1 O5 2.412(3) 1_655 ?
Cd1 O6 2.427(3) . ?
O1 C4 1.224(4) . ?
O2 C15 1.268(4) . ?
O2 Cd1 2.309(2) 4_565 ?
O3 C16 1.254(5) . ?
O3 Cd1 2.251(2) 4_566 ?
O4 C15 1.246(4) . ?
O5 C16 1.269(4) . ?
O5 Cd1 2.412(3) 1_455 ?
N1 C4 1.347(5) . ?
N1 C11 1.455(5) . ?
N1 C1 1.468(4) . ?
N2 C9 1.335(5) . ?
N2 C6 1.343(5) . ?
C1 C11 1.514(5) 3_658 ?
C2 C7 1.377(5) . ?
C2 C9 1.386(5) . ?
C3 C8 1.384(5) . ?
C3 C10 1.388(6) . ?
C4 C7 1.507(5) . ?
C5 C6 1.381(5) . ?
C5 C7 1.388(5) . ?
C8 C12 1.393(5) . ?
C10 C13 1.381(5) . ?
C11 C1 1.514(5) 3_658 ?
C12 C14 1.400(5) . ?
C12 C16 1.499(5) . ?
C13 C14 1.396(5) . ?
C14 C15 1.510(5) . ?

loop_
_geom_hbond_atom_site_label_D
_geom_hbond_atom_site_label_H
_geom_hbond_atom_site_label_A
_geom_hbond_distance_DH
_geom_hbond_distance_HA
_geom_hbond_distance_DA
_geom_hbond_angle_DHA
_geom_hbond_site_symmetry_A
O6 H6A O5 0.851(18) 1.92(3) 2.711(4) 155(4) 4_665
O6 H6B O2 0.841(18) 2.00(2) 2.823(3) 168(4) 1_655

loop_
_geom_torsion_atom_site_label_1
_geom_torsion_atom_site_label_2
_geom_torsion_atom_site_label_3
_geom_torsion_atom_site_label_4
_geom_torsion
_geom_torsion_site_symmetry_1
_geom_torsion_site_symmetry_2
_geom_torsion_site_symmetry_3
_geom_torsion_site_symmetry_4
_geom_torsion_publ_flag
O3 Cd1 O4 C15 154.8(4) 4_665 . . . ?
N2 Cd1 O4 C15 -12.1(4) . . . . ?
O2 Cd1 O4 C15 -119.1(4) 4_666 . . . ?
O5 Cd1 O4 C15 86.1(5) 1_655 . . . ?
O6 Cd1 O4 C15 72.9(4) . . . . ?
O3 Cd1 N2 C9 125.7(4) 4_665 . . . ?
O2 Cd1 N2 C9 -34.2(3) 4_666 . . . ?
O4 Cd1 N2 C9 -119.1(3) . . . . ?
O5 Cd1 N2 C9 80.5(3) 1_655 . . . ?
O6 Cd1 N2 C9 164.2(3) . . . . ?
O3 Cd1 N2 C6 -42.8(5) 4_665 . . . ?
O2 Cd1 N2 C6 157.3(2) 4_666 . . . ?
O4 Cd1 N2 C6 72.4(3) . . . . ?
O5 Cd1 N2 C6 -88.0(3) 1_655 . . . ?
O6 Cd1 N2 C6 -4.3(3) . . . . ?
C4 N1 C1 C11 121.7(4) . . . 3_658 ?
C11 N1 C1 C11 -55.1(5) . . . 3_658 ?
C11 N1 C4 O1 -179.6(4) . . . . ?
C1 N1 C4 O1 4.1(5) . . . . ?
C11 N1 C4 C7 0.9(5) . . . . ?
C1 N1 C4 C7 -175.4(3) . . . . ?
C9 N2 C6 C5 -2.7(5) . . . . ?
Cd1 N2 C6 C5 166.1(3) . . . . ?
C7 C5 C6 N2 -0.9(5) . . . . ?
C9 C2 C7 C5 -4.1(5) . . . . ?
C9 C2 C7 C4 168.1(3) . . . . ?
C6 C5 C7 C2 4.3(5) . . . . ?
C6 C5 C7 C4 -167.9(3) . . . . ?
O1 C4 C7 C2 -94.0(4) . . . . ?
N1 C4 C7 C2 85.5(4) . . . . ?
O1 C4 C7 C5 78.1(5) . . . . ?
N1 C4 C7 C5 -102.4(4) . . . . ?
C10 C3 C8 C12 0.6(6) . . . . ?
C6 N2 C9 C2 3.0(6) . . . . ?
Cd1 N2 C9 C2 -165.8(3) . . . . ?
C7 C2 C9 N2 0.5(6) . . . . ?
C8 C3 C10 C13 1.8(6) . . . . ?
C4 N1 C11 C1 -121.0(4) . . . 3_658 ?
C1 N1 C11 C1 55.5(4) . . . 3_658 ?
C3 C8 C12 C14 -2.8(5) . . . . ?
C3 C8 C12 C16 171.6(3) . . . . ?
C3 C10 C13 C14 -1.8(6) . . . . ?
C10 C13 C14 C12 -0.4(5) . . . . ?
C10 C13 C14 C15 176.6(3) . . . . ?
C8 C12 C14 C13 2.7(5) . . . . ?
C16 C12 C14 C13 -171.6(3) . . . . ?
C8 C12 C14 C15 -174.2(3) . . . . ?
C16 C12 C14 C15 11.6(5) . . . . ?
Cd1 O4 C15 O2 -155.4(3) . . . . ?
Cd1 O4 C15 C14 18.9(6) . . . . ?
Cd1 O2 C15 O4 13.7(4) 4_565 . . . ?
Cd1 O2 C15 C14 -160.7(2) 4_565 . . . ?
C13 C14 C15 O4 -112.2(4) . . . . ?
C12 C14 C15 O4 64.7(5) . . . . ?
C13 C14 C15 O2 62.4(4) . . . . ?
C12 C14 C15 O2 -120.7(4) . . . . ?
Cd1 O3 C16 O5 1.1(5) 4_566 . . . ?
Cd1 O3 C16 C12 -176.9(2) 4_566 . . . ?
Cd1 O5 C16 O3 -90.4(4) 1_455 . . . ?
Cd1 O5 C16 C12 87.6(3) 1_455 . . . ?
C8 C12 C16 O3 34.7(5) . . . . ?
C14 C12 C16 O3 -151.0(3) . . . . ?
C8 C12 C16 O5 -143.5(3) . . . . ?
C14 C12 C16 O5 30.8(5) . . . . ?
